data_4337306
loop_
_publ_author_name
'Palacios, Mar\'ia A'
'Titos-Padilla, Silvia'
'Ruiz, Jos\'e'
'Herrera, Juan Manuel'
'Pope, Simon J. A.'
'Brechin, Euan K.'
'Colacio, Enrique'

_publ_section_title
;
 Bifunctional Zn(II)Ln(III) Dinuclear Complexes Combining Field Induced
 SMM Behavior and Luminescence: Enhanced NIR Lanthanide Emission by
 9-Anthracene Carboxylate Bridging Ligands.
;
_journal_issue 3
_journal_name_full 'Inorganic chemistry'
_journal_page_first 1465
_journal_page_last 1474
_journal_paper_doi 10.1021/ic402597s
_journal_volume 53
_journal_year 2014
_chemical_formula_sum 'C61 H64 N7 O11 Yb Zn'
_chemical_formula_weight 1309.60
_chemical_name_systematic
;
 ?
;
_space_group_IT_number 29
_symmetry_cell_setting orthorhombic
_symmetry_space_group_name_Hall 'P 2c -2ac'
_symmetry_space_group_name_H-M 'P c a 21'
_atom_sites_solution_hydrogens geom
_atom_sites_solution_primary direct
_atom_sites_solution_secondary difmap
_audit_creation_method SHELXL-97
_cell_angle_alpha 90.00
_cell_angle_beta 90.00
_cell_angle_gamma 90.00
_cell_formula_units_Z 4
_cell_length_a 22.4764(12)
_cell_length_b 12.8315(7)
_cell_length_c 19.7813(10)
_cell_measurement_reflns_used 7437
_cell_measurement_temperature 100(2)
_cell_measurement_theta_max 21.8415
_cell_measurement_theta_min 2.409
_cell_volume 5705.0(5)
_computing_cell_refinement 'Bruker smart'
_computing_data_collection 'Bruker smart'
_computing_data_reduction 'Bruker smart'
_computing_molecular_graphics 'Bruker SHELXTL'
_computing_publication_material 'SHELXL-97 (Sheldrick, 1997)'
_computing_structure_refinement 'SHELXL-97 (Sheldrick, 1997)'
_computing_structure_solution 'SHELXL-97 (Sheldrick, 1990)'
_diffrn_ambient_temperature 100(2)
_diffrn_measured_fraction_theta_full 0.991
_diffrn_measured_fraction_theta_max 0.991
_diffrn_measurement_device_type 'Bruker Axs APEX automatic diffractometer'
_diffrn_measurement_method 'phi and omega scans'
_diffrn_radiation_monochromator graphite
_diffrn_radiation_source 'fine-focus sealed tube'
_diffrn_radiation_type MoK\a
_diffrn_radiation_wavelength 0.71073
_diffrn_reflns_av_R_equivalents 0.0711
_diffrn_reflns_av_sigmaI/netI 0.0544
_diffrn_reflns_limit_h_max 24
_diffrn_reflns_limit_h_min -24
_diffrn_reflns_limit_k_max 14
_diffrn_reflns_limit_k_min -14
_diffrn_reflns_limit_l_max 21
_diffrn_reflns_limit_l_min -21
_diffrn_reflns_number 46346
_diffrn_reflns_theta_full 23.19
_diffrn_reflns_theta_max 23.19
_diffrn_reflns_theta_min 1.59
_exptl_absorpt_coefficient_mu 2.117
_exptl_absorpt_correction_T_max 0.7448
_exptl_absorpt_correction_T_min 0.6357
_exptl_absorpt_correction_type empirical
_exptl_absorpt_process_details 'Bruker SADABS (Bruker, 1999)'
_exptl_crystal_colour Colourless
_exptl_crystal_density_diffrn 1.525
_exptl_crystal_density_method 'not measured'
_exptl_crystal_description Block
_exptl_crystal_F_000 2668
_exptl_crystal_size_max 0.35
_exptl_crystal_size_mid 0.26
_exptl_crystal_size_min 0.20
_refine_diff_density_max 1.361
_refine_diff_density_min -0.455
_refine_diff_density_rms 0.080
_refine_ls_abs_structure_details 'Flack H D (1983), Acta Cryst. A39, 876-881'
_refine_ls_abs_structure_Flack -0.028(7)
_refine_ls_extinction_method none
_refine_ls_goodness_of_fit_ref 1.037
_refine_ls_hydrogen_treatment constr
_refine_ls_matrix_type full
_refine_ls_number_parameters 740
_refine_ls_number_reflns 8019
_refine_ls_number_restraints 1
_refine_ls_restrained_S_all 1.037
_refine_ls_R_factor_all 0.0370
_refine_ls_R_factor_gt 0.0319
_refine_ls_shift/su_max 0.001
_refine_ls_shift/su_mean 0.000
_refine_ls_structure_factor_coef Fsqd
_refine_ls_weighting_details 'calc w=1/[\s^2^(Fo^2^)+(0.0313P)^2^+0.0000P] where P=(Fo^2^+2Fc^2^)/3'
_refine_ls_weighting_scheme calc
_refine_ls_wR_factor_gt 0.0693
_refine_ls_wR_factor_ref 0.0723
_reflns_number_gt 7335
_reflns_number_total 8019
_reflns_threshold_expression >2sigma(I)
_cod_data_source_file ic402597s_si_002.cif
_cod_data_source_block Compound11
_cod_depositor_comments
;
The following automatic conversions were performed:

'_symmetry_cell_setting' value 'Orthorhombic' changed to
'orthorhombic' according to
/usr/data/users/saulius/automatic-downloads/current/ACS/lib/dictionaries/cif_core.dic
dictionary named 'cif_core.dic' version 2.4.2 from
2011-04-26.

'_exptl_absorpt_correction_type' value 'Empirical'
changed to 'empirical' according to
/usr/data/users/saulius/automatic-downloads/current/ACS/lib/dictionaries/cif_core.dic
dictionary named 'cif_core.dic' version 2.4.2 from 2011-04-26.

Automatic conversion script
Id: cif_fix_values 2281 2013-09-26 08:29:07Z andrius 
;
_cod_original_sg_symbol_H-M Pca21
_cod_database_code 4337306

loop_
_symmetry_equiv_pos_as_xyz
'x, y, z'
'-x, -y, z+1/2'
'-x+1/2, y, z+1/2'
'x+1/2, -y, z'

loop_
_atom_site_label
_atom_site_type_symbol
_atom_site_fract_x
_atom_site_fract_y
_atom_site_fract_z
_atom_site_U_iso_or_equiv
_atom_site_adp_type
_atom_site_occupancy
_atom_site_symmetry_multiplicity
_atom_site_calc_flag
_atom_site_refinement_flags
Zn1 Zn 0.26811(3) 0.37074(5) 0.26407(4) 0.01577(16) Uani 1 1 d .
Yb1 Yb 0.133066(9) 0.395182(16) 0.185852(16) 0.01498(8) Uani 1 1 d .
C1A C 0.0039(2) 0.3143(5) 0.2651(3) 0.0269(15) Uani 1 1 d .
H1A1 H -0.0024 0.2403 0.2658 0.040 Uiso 1 1 calc R
H1A2 H -0.0100 0.3422 0.2229 0.040 Uiso 1 1 calc R
H1A3 H -0.0176 0.3459 0.3017 0.040 Uiso 1 1 calc R
C3A C 0.0919(3) 0.3079(5) 0.3340(3) 0.0193(16) Uani 1 1 d .
C4A C 0.1504(3) 0.3450(5) 0.3406(3) 0.0159(14) Uani 1 1 d .
C6A C 0.1794(3) 0.3265(4) 0.4026(3) 0.0182(14) Uani 1 1 d .
C7A C 0.1500(3) 0.2729(5) 0.4528(3) 0.0209(15) Uani 1 1 d .
H7A H 0.1700 0.2612 0.4933 0.025 Uiso 1 1 calc R
C8A C 0.0927(3) 0.2356(5) 0.4468(3) 0.0211(15) Uani 1 1 d .
C9A C 0.0613(3) 0.1819(5) 0.5037(3) 0.0322(17) Uani 1 1 d .
H9A1 H 0.0893 0.1663 0.5389 0.048 Uiso 1 1 calc R
H9A2 H 0.0438 0.1184 0.4875 0.048 Uiso 1 1 calc R
H9A3 H 0.0307 0.2266 0.5211 0.048 Uiso 1 1 calc R
C10A C 0.0635(3) 0.2553(5) 0.3851(3) 0.0222(17) Uani 1 1 d .
H10A H 0.0247 0.2324 0.3789 0.027 Uiso 1 1 calc R
C11A C 0.2383(3) 0.3785(4) 0.4145(3) 0.0160(14) Uani 1 1 d .
H11A H 0.2334 0.4528 0.4076 0.019 Uiso 1 1 calc R
H11B H 0.2495 0.3679 0.4613 0.019 Uiso 1 1 calc R
C13A C 0.3016(3) 0.2319(4) 0.3881(3) 0.0237(15) Uani 1 1 d .
H13A H 0.3341 0.2079 0.3607 0.036 Uiso 1 1 calc R
H13B H 0.2673 0.1892 0.3800 0.036 Uiso 1 1 calc R
H13C H 0.3125 0.2277 0.4349 0.036 Uiso 1 1 calc R
C14A C 0.3402(3) 0.4071(4) 0.3840(3) 0.0192(14) Uani 1 1 d .
H14A H 0.3746 0.3771 0.3617 0.023 Uiso 1 1 calc R
H14B H 0.3480 0.4078 0.4322 0.023 Uiso 1 1 calc R
C15A C 0.3316(3) 0.5192(5) 0.3593(3) 0.0208(16) Uani 1 1 d .
H15A H 0.3055 0.5558 0.3904 0.025 Uiso 1 1 calc R
H15B H 0.3697 0.5546 0.3593 0.025 Uiso 1 1 calc R
C17A C 0.2588(3) 0.6049(4) 0.2866(3) 0.0184(14) Uani 1 1 d .
H17A H 0.2758 0.6716 0.2970 0.028 Uiso 1 1 calc R
H17B H 0.2282 0.5889 0.3187 0.028 Uiso 1 1 calc R
H17C H 0.2421 0.6067 0.2419 0.028 Uiso 1 1 calc R
C18A C 0.3520(3) 0.5469(4) 0.2392(3) 0.0179(14) Uani 1 1 d .
H18A H 0.3761 0.6048 0.2549 0.021 Uiso 1 1 calc R
H18B H 0.3334 0.5675 0.1970 0.021 Uiso 1 1 calc R
C19A C 0.3919(3) 0.4535(4) 0.2266(3) 0.0203(14) Uani 1 1 d .
H19A H 0.4183 0.4684 0.1890 0.024 Uiso 1 1 calc R
H19B H 0.4161 0.4408 0.2663 0.024 Uiso 1 1 calc R
C21A C 0.3903(3) 0.2643(4) 0.2302(3) 0.0236(15) Uani 1 1 d .
H21A H 0.3666 0.2033 0.2226 0.035 Uiso 1 1 calc R
H21B H 0.4008 0.2684 0.2772 0.035 Uiso 1 1 calc R
H21C H 0.4259 0.2605 0.2035 0.035 Uiso 1 1 calc R
C22A C 0.3454(3) 0.3502(5) 0.1374(3) 0.0203(16) Uani 1 1 d .
H22A H 0.3217 0.2883 0.1293 0.024 Uiso 1 1 calc R
H22B H 0.3836 0.3392 0.1155 0.024 Uiso 1 1 calc R
C23A C 0.3154(2) 0.4400(4) 0.1027(3) 0.0137(13) Uani 1 1 d .
C24A C 0.2571(3) 0.4667(4) 0.1194(3) 0.0177(14) Uani 1 1 d .
C26A C 0.2281(3) 0.5428(5) 0.0814(3) 0.0205(15) Uani 1 1 d .
C28A C 0.1348(3) 0.6231(5) 0.0534(3) 0.0250(16) Uani 1 1 d .
H28A H 0.1501 0.6928 0.0514 0.037 Uiso 1 1 calc R
H28B H 0.0941 0.6247 0.0684 0.037 Uiso 1 1 calc R
H28C H 0.1367 0.5920 0.0093 0.037 Uiso 1 1 calc R
C29A C 0.2563(3) 0.5936(4) 0.0286(3) 0.0168(14) Uani 1 1 d .
H29A H 0.2358 0.6429 0.0032 0.020 Uiso 1 1 calc R
C30A C 0.3160(3) 0.5706(5) 0.0134(3) 0.0222(16) Uani 1 1 d .
C31A C 0.3468(3) 0.6252(5) -0.0445(3) 0.0261(16) Uani 1 1 d .
H31A H 0.3844 0.6522 -0.0294 0.039 Uiso 1 1 calc R
H31B H 0.3224 0.6815 -0.0603 0.039 Uiso 1 1 calc R
H31C H 0.3533 0.5767 -0.0807 0.039 Uiso 1 1 calc R
C32A C 0.3442(3) 0.4925(5) 0.0506(3) 0.0194(14) Uani 1 1 d .
H32A H 0.3834 0.4752 0.0403 0.023 Uiso 1 1 calc R
N12A N 0.2877(2) 0.3412(4) 0.3706(2) 0.0189(12) Uani 1 1 d .
N16A N 0.3055(2) 0.5242(4) 0.2896(2) 0.0167(11) Uani 1 1 d .
N20A N 0.3560(2) 0.3581(4) 0.2109(3) 0.0205(14) Uani 1 1 d .
O2A O 0.06580(17) 0.3358(3) 0.2724(2) 0.0200(10) Uani 1 1 d .
O5A O 0.17618(17) 0.3950(3) 0.28872(19) 0.0164(9) Uani 1 1 d .
O25A O 0.22923(16) 0.4225(3) 0.1727(2) 0.0183(10) Uani 1 1 d .
O27A O 0.16982(17) 0.5623(3) 0.1003(2) 0.0204(10) Uani 1 1 d .
N1B N 0.0683(2) 0.5859(4) 0.1928(3) 0.0277(13) Uani 1 1 d .
O1B O 0.1119(2) 0.5689(3) 0.2321(2) 0.0249(10) Uani 1 1 d .
O2B O 0.05047(17) 0.5070(3) 0.1595(2) 0.0244(11) Uani 1 1 d .
O3B O 0.04250(17) 0.6691(3) 0.1890(3) 0.0318(10) Uani 1 1 d .
C1C C 0.0718(3) 0.1491(5) -0.0024(3) 0.0225(15) Uani 1 1 d .
C2C C 0.1028(3) 0.0830(5) 0.0441(3) 0.0272(16) Uani 1 1 d .
H2C H 0.1183 0.1110 0.0837 0.033 Uiso 1 1 calc R
C3C C 0.1098(3) -0.0197(5) 0.0309(4) 0.0307(18) Uani 1 1 d .
H3C H 0.1303 -0.0612 0.0616 0.037 Uiso 1 1 calc R
C4C C 0.0865(3) -0.0651(6) -0.0288(3) 0.0344(18) Uani 1 1 d .
H4C H 0.0903 -0.1364 -0.0363 0.041 Uiso 1 1 calc R
C5C C 0.0586(3) -0.0035(5) -0.0751(3) 0.0290(16) Uani 1 1 d .
H5C H 0.0448 -0.0330 -0.1151 0.035 Uiso 1 1 calc R
C6C C 0.0500(3) 0.1049(5) -0.0638(3) 0.0230(15) Uani 1 1 d .
C7C C 0.0215(3) 0.1687(5) -0.1099(3) 0.0229(15) Uani 1 1 d .
H7C H 0.0083 0.1401 -0.1504 0.027 Uiso 1 1 calc R
C8C C 0.0118(2) 0.2748(4) -0.0979(3) 0.0163(14) Uani 1 1 d .
C9C C -0.0161(3) 0.3411(5) -0.1450(3) 0.0218(15) Uani 1 1 d .
H9C H -0.0293 0.3138 -0.1859 0.026 Uiso 1 1 calc R
C10C C -0.0241(3) 0.4439(5) -0.1319(3) 0.0249(15) Uani 1 1 d .
H10C H -0.0422 0.4861 -0.1641 0.030 Uiso 1 1 calc R
C11C C -0.0052(3) 0.4880(6) -0.0700(4) 0.0238(15) Uani 1 1 d .
H11C H -0.0116 0.5583 -0.0612 0.029 Uiso 1 1 calc R
C12C C 0.0222(3) 0.4268(5) -0.0233(3) 0.0202(15) Uani 1 1 d .
H12C H 0.0343 0.4560 0.0175 0.024 Uiso 1 1 calc R
C13C C 0.0327(2) 0.3199(5) -0.0355(3) 0.0171(14) Uani 1 1 d .
C14C C 0.0629(3) 0.2543(5) 0.0100(3) 0.0177(16) Uani 1 1 d .
C15C C 0.0879(3) 0.3032(5) 0.0738(3) 0.0204(16) Uani 1 1 d .
O16C O 0.05908(18) 0.2964(3) 0.1282(2) 0.0217(10) Uani 1 1 d .
O17C O 0.13688(18) 0.3513(3) 0.0710(2) 0.0203(10) Uani 1 1 d .
C1D C 0.1799(3) -0.0012(4) 0.2584(3) 0.0221(14) Uani 1 1 d .
C2D C 0.1555(3) 0.0420(5) 0.3186(3) 0.0280(16) Uani 1 1 d .
H2D H 0.1566 0.1137 0.3251 0.034 Uiso 1 1 calc R
C3D C 0.1305(3) -0.0197(6) 0.3666(4) 0.0280(18) Uani 1 1 d .
H3D H 0.1145 0.0103 0.4054 0.034 Uiso 1 1 calc R
C4D C 0.1287(3) -0.1292(5) 0.3583(4) 0.0270(17) Uani 1 1 d .
H4D H 0.1119 -0.1709 0.3917 0.032 Uiso 1 1 calc R
C5D C 0.1515(3) -0.1736(5) 0.3015(3) 0.0272(16) Uani 1 1 d .
H5D H 0.1495 -0.2455 0.2961 0.033 Uiso 1 1 calc R
C6D C 0.1783(3) -0.1120(4) 0.2504(4) 0.0240(16) Uani 1 1 d .
C7D C 0.2028(2) -0.1571(4) 0.1919(4) 0.0263(15) Uani 1 1 d .
H7D H 0.2014 -0.2290 0.1866 0.032 Uiso 1 1 calc R
C8D C 0.2295(3) -0.0964(4) 0.1413(4) 0.0254(16) Uani 1 1 d .
C9D C 0.2551(3) -0.1420(5) 0.0820(4) 0.0290(17) Uani 1 1 d .
H9D H 0.2563 -0.2141 0.0775 0.035 Uiso 1 1 calc R
C10D C 0.2776(3) -0.0812(5) 0.0331(4) 0.0355(19) Uani 1 1 d .
H10D H 0.2939 -0.1119 -0.0052 0.043 Uiso 1 1 calc R
C11D C 0.2769(3) 0.0284(5) 0.0385(3) 0.0328(17) Uani 1 1 d .
H11D H 0.2919 0.0688 0.0034 0.039 Uiso 1 1 calc R
C12D C 0.2544(3) 0.0758(5) 0.0949(3) 0.0232(15) Uani 1 1 d .
H12D H 0.2550 0.1481 0.0982 0.028 Uiso 1 1 calc R
C13D C 0.2300(3) 0.0152(5) 0.1487(3) 0.0209(15) Uani 1 1 d .
C14D C 0.2056(3) 0.0589(4) 0.2072(3) 0.0169(15) Uani 1 1 d .
C15D C 0.2074(3) 0.1765(4) 0.2156(3) 0.0165(14) Uani 1 1 d .
O16D O 0.25325(17) 0.2148(3) 0.24224(19) 0.0187(9) Uani 1 1 d .
O17D O 0.16220(16) 0.2260(2) 0.1944(2) 0.0183(9) Uani 1 1 d .
C1E C 0.9204(3) 0.1533(6) 0.0656(4) 0.046(2) Uani 1 1 d .
C2E C 0.9121(3) 0.2321(6) 0.1149(4) 0.046(2) Uani 1 1 d .
H2E1 H 0.8970 0.2016 0.1557 0.070 Uiso 1 1 calc R
H2E2 H 0.8842 0.2828 0.0983 0.070 Uiso 1 1 calc R
H2E3 H 0.9495 0.2655 0.1240 0.070 Uiso 1 1 calc R
N1E N 0.9266(3) 0.0899(6) 0.0257(4) 0.067(2) Uani 1 1 d .
C1F C 0.0244(5) 0.0069(8) 0.7142(5) 0.068(3) Uani 1 1 d .
C2F C -0.0281(4) 0.0457(10) 0.6825(7) 0.128(4) Uani 1 1 d .
H2F1 H -0.0547 0.0724 0.7163 0.192 Uiso 1 1 calc R
H2F2 H -0.0473 -0.0097 0.6582 0.192 Uiso 1 1 calc R
H2F3 H -0.0177 0.1005 0.6517 0.192 Uiso 1 1 calc R
N1F N 0.0681(5) -0.0116(8) 0.7372(5) 0.112(4) Uani 1 1 d .
N1G N 0.3765(3) 0.7754(6) 0.3341(4) 0.070(2) Uani 1 1 d .
C1G C 0.3505(4) 0.8523(7) 0.3298(5) 0.064(3) Uani 1 1 d .
C2G C 0.3154(4) 0.9455(7) 0.3272(6) 0.092(4) Uani 1 1 d .
H2G1 H 0.2825 0.9394 0.3580 0.138 Uiso 1 1 calc R
H2G2 H 0.3007 0.9555 0.2822 0.138 Uiso 1 1 calc R
H2G3 H 0.3395 1.0041 0.3399 0.138 Uiso 1 1 calc R

loop_
_atom_site_aniso_label
_atom_site_aniso_U_11
_atom_site_aniso_U_22
_atom_site_aniso_U_33
_atom_site_aniso_U_23
_atom_site_aniso_U_13
_atom_site_aniso_U_12
Zn1 0.0161(4) 0.0187(3) 0.0125(4) -0.0007(3) -0.0016(3) -0.0002(3)
Yb1 0.01572(13) 0.01747(12) 0.01174(13) -0.00079(16) -0.00121(17) 0.00095(10)
C1A 0.012(3) 0.053(4) 0.016(3) -0.001(4) -0.005(3) -0.004(3)
C3A 0.028(4) 0.014(3) 0.016(4) -0.002(3) -0.001(3) 0.007(3)
C4A 0.021(4) 0.020(3) 0.008(4) -0.004(3) 0.005(3) -0.002(3)
C6A 0.021(4) 0.012(3) 0.021(4) -0.007(3) 0.002(3) 0.000(3)
C7A 0.033(4) 0.022(4) 0.007(3) -0.002(3) 0.000(3) 0.001(3)
C8A 0.029(4) 0.019(4) 0.015(4) -0.002(3) 0.001(3) -0.003(3)
C9A 0.041(5) 0.035(4) 0.020(4) 0.003(3) 0.003(3) -0.010(4)
C10A 0.016(4) 0.025(4) 0.026(4) -0.002(3) 0.003(3) -0.004(3)
C11A 0.017(4) 0.021(3) 0.010(4) -0.003(3) -0.001(3) 0.002(3)
C13A 0.029(4) 0.024(4) 0.018(4) 0.000(3) -0.003(3) 0.006(3)
C14A 0.014(3) 0.030(4) 0.014(3) 0.003(3) -0.004(3) -0.003(3)
C15A 0.016(4) 0.025(4) 0.022(4) 0.000(3) -0.003(3) -0.011(3)
C17A 0.013(3) 0.019(3) 0.023(4) -0.005(3) -0.010(3) 0.001(3)
C18A 0.021(3) 0.019(3) 0.013(3) 0.004(3) -0.006(3) -0.010(3)
C19A 0.022(4) 0.025(4) 0.014(3) 0.001(3) 0.001(3) -0.002(3)
C21A 0.028(4) 0.021(4) 0.021(4) -0.002(3) -0.004(3) 0.008(3)
C22A 0.022(4) 0.024(4) 0.015(4) -0.003(3) 0.009(3) -0.002(3)
C23A 0.011(3) 0.016(3) 0.014(3) -0.002(3) 0.001(3) -0.003(3)
C24A 0.027(4) 0.016(3) 0.010(3) -0.006(3) 0.002(3) -0.003(3)
C26A 0.024(4) 0.024(4) 0.014(4) -0.007(3) -0.001(3) -0.002(3)
C28A 0.013(4) 0.038(4) 0.024(4) 0.007(3) -0.003(3) 0.006(3)
C29A 0.031(4) 0.016(3) 0.004(3) -0.001(3) 0.004(3) -0.004(3)
C30A 0.033(4) 0.017(4) 0.017(4) -0.004(3) 0.005(3) -0.005(3)
C31A 0.025(4) 0.032(4) 0.021(4) 0.005(3) 0.005(3) -0.003(3)
C32A 0.021(4) 0.017(3) 0.021(4) -0.012(3) 0.004(3) -0.001(3)
N12A 0.028(3) 0.014(3) 0.014(3) 0.003(2) -0.004(2) -0.002(2)
N16A 0.019(3) 0.018(3) 0.013(3) 0.001(2) -0.002(2) 0.001(2)
N20A 0.024(3) 0.013(3) 0.024(4) -0.004(2) 0.000(2) 0.001(2)
O2A 0.012(2) 0.030(2) 0.018(3) 0.003(2) 0.003(2) -0.0017(18)
O5A 0.021(2) 0.016(2) 0.011(2) 0.0014(17) 0.0004(18) -0.0052(17)
O25A 0.019(2) 0.022(2) 0.014(3) 0.0051(19) 0.0026(19) -0.0024(15)
O27A 0.021(2) 0.022(2) 0.018(2) 0.001(2) 0.0023(19) 0.0036(19)
N1B 0.054(3) 0.020(3) 0.010(3) 0.002(3) -0.001(4) 0.020(3)
O1B 0.030(3) 0.025(2) 0.019(3) -0.001(2) -0.001(2) 0.003(2)
O2B 0.026(3) 0.019(2) 0.028(3) 0.002(2) -0.0006(18) 0.0082(19)
O3B 0.038(2) 0.030(2) 0.027(2) 0.002(3) 0.001(3) 0.0208(19)
C1C 0.021(4) 0.028(4) 0.019(4) 0.001(3) -0.001(3) -0.003(3)
C2C 0.027(4) 0.037(4) 0.018(4) -0.005(3) -0.006(3) 0.001(3)
C3C 0.042(5) 0.020(4) 0.030(5) -0.002(3) -0.012(4) 0.006(3)
C4C 0.037(5) 0.027(4) 0.039(5) 0.002(3) -0.003(4) 0.009(3)
C5C 0.028(4) 0.023(4) 0.036(4) -0.010(3) 0.002(3) -0.003(3)
C6C 0.017(4) 0.032(4) 0.020(4) 0.000(3) 0.002(3) -0.006(3)
C7C 0.018(4) 0.037(4) 0.014(4) 0.001(3) -0.004(3) -0.008(3)
C8C 0.014(3) 0.021(3) 0.014(3) -0.002(3) 0.002(3) -0.001(3)
C9C 0.022(4) 0.032(4) 0.012(3) 0.003(3) -0.002(3) -0.010(3)
C10C 0.024(4) 0.032(4) 0.018(4) 0.010(3) -0.006(3) -0.004(3)
C11C 0.023(4) 0.023(4) 0.026(4) 0.004(3) -0.011(3) -0.003(3)
C12C 0.018(4) 0.029(4) 0.013(3) -0.005(3) -0.001(3) -0.004(3)
C13C 0.013(3) 0.025(4) 0.013(3) 0.003(3) 0.004(3) -0.006(3)
C14C 0.017(4) 0.020(4) 0.016(4) -0.002(3) 0.002(3) -0.004(3)
C15C 0.017(4) 0.016(4) 0.028(5) 0.004(3) -0.009(3) -0.003(3)
O16C 0.022(2) 0.026(3) 0.017(3) -0.004(2) -0.001(2) -0.0030(19)
O17C 0.027(3) 0.024(2) 0.010(3) 0.003(2) -0.0022(19) -0.005(2)
C1D 0.017(3) 0.024(3) 0.025(4) -0.003(3) -0.005(3) 0.001(3)
C2D 0.029(4) 0.022(4) 0.033(4) 0.002(3) -0.002(3) -0.001(3)
C3D 0.028(4) 0.031(4) 0.025(4) 0.001(4) 0.000(3) 0.001(3)
C4D 0.026(4) 0.019(4) 0.036(5) 0.015(3) -0.004(3) -0.005(3)
C5D 0.030(4) 0.018(4) 0.034(4) 0.006(3) -0.013(3) -0.006(3)
C6D 0.021(4) 0.012(3) 0.039(5) 0.003(3) -0.008(3) 0.003(3)
C7D 0.028(3) 0.014(3) 0.037(4) 0.001(4) -0.017(4) 0.006(2)
C8D 0.022(4) 0.016(4) 0.038(4) -0.007(3) -0.010(3) 0.002(3)
C9D 0.024(4) 0.019(4) 0.044(5) -0.020(3) -0.005(3) 0.004(3)
C10D 0.034(5) 0.037(5) 0.035(5) -0.021(4) 0.001(4) 0.008(4)
C11D 0.033(4) 0.034(4) 0.032(4) -0.008(3) 0.003(3) -0.003(3)
C12D 0.025(4) 0.019(3) 0.026(4) -0.009(3) -0.003(3) -0.004(3)
C13D 0.024(4) 0.026(4) 0.013(3) -0.003(3) -0.003(3) -0.002(3)
C14D 0.010(3) 0.016(3) 0.025(4) -0.004(3) -0.007(3) 0.001(2)
C15D 0.024(4) 0.011(3) 0.014(3) 0.000(3) 0.010(3) 0.003(3)
O16D 0.018(2) 0.017(2) 0.022(2) 0.0010(18) -0.0046(19) -0.0039(18)
O17D 0.023(2) 0.0111(18) 0.021(3) -0.001(2) -0.002(2) 0.0013(16)
C1E 0.036(5) 0.054(5) 0.048(5) -0.010(5) 0.004(4) -0.010(4)
C2E 0.038(5) 0.059(5) 0.043(5) -0.012(4) -0.002(4) -0.001(4)
N1E 0.048(5) 0.080(6) 0.073(6) -0.032(5) 0.018(4) -0.019(4)
C1F 0.066(7) 0.073(7) 0.063(7) -0.028(5) 0.011(5) -0.005(6)
C2F 0.063(7) 0.194(13) 0.126(10) -0.037(13) -0.018(10) 0.006(7)
N1F 0.110(9) 0.120(8) 0.104(8) -0.010(6) -0.026(7) 0.023(7)
N1G 0.054(5) 0.049(5) 0.107(7) -0.034(5) 0.002(4) -0.008(4)
C1G 0.047(6) 0.042(6) 0.102(9) -0.030(6) -0.017(5) -0.009(5)
C2G 0.058(7) 0.054(6) 0.164(12) -0.034(7) -0.056(7) 0.023(5)

loop_
_atom_type_symbol
_atom_type_description
_atom_type_scat_dispersion_real
_atom_type_scat_dispersion_imag
_atom_type_scat_source
C C 0.0033 0.0016 'International Tables Vol C Tables 4.2.6.8 and 6.1.1.4'
H H 0.0000 0.0000 'International Tables Vol C Tables 4.2.6.8 and 6.1.1.4'
N N 0.0061 0.0033 'International Tables Vol C Tables 4.2.6.8 and 6.1.1.4'
O O 0.0106 0.0060 'International Tables Vol C Tables 4.2.6.8 and 6.1.1.4'
Zn Zn 0.2839 1.4301 'International Tables Vol C Tables 4.2.6.8 and 6.1.1.4'
Yb Yb -0.3850 5.5486 'International Tables Vol C Tables 4.2.6.8 and 6.1.1.4'

loop_
_geom_angle_atom_site_label_1
_geom_angle_atom_site_label_2
_geom_angle_atom_site_label_3
_geom_angle
O16D Zn1 O25A 93.36(15)
O16D Zn1 O5A 91.85(14)
O25A Zn1 O5A 75.56(14)
O16D Zn1 N12A 93.77(16)
O25A Zn1 N12A 164.10(17)
O5A Zn1 N12A 90.02(16)
O16D Zn1 N16A 166.64(16)
O25A Zn1 N16A 94.18(15)
O5A Zn1 N16A 100.71(15)
N12A Zn1 N16A 81.77(17)
O16D Zn1 N20A 88.53(18)
O25A Zn1 N20A 89.20(17)
O5A Zn1 N20A 164.75(18)
N12A Zn1 N20A 105.16(19)
N16A Zn1 N20A 80.57(18)
O16D Zn1 Yb1 81.46(11)
O25A Zn1 Yb1 38.56(10)
O5A Zn1 Yb1 40.11(10)
N12A Zn1 Yb1 129.11(13)
N16A Zn1 Yb1 111.14(12)
N20A Zn1 Yb1 125.15(14)
O25A Yb1 O5A 71.64(14)
O25A Yb1 O17D 83.00(13)
O5A Yb1 O17D 78.94(14)
O25A Yb1 O17C 83.57(14)
O5A Yb1 O17C 149.30(14)
O17D Yb1 O17C 80.34(15)
O25A Yb1 O16C 135.45(14)
O5A Yb1 O16C 137.05(14)
O17D Yb1 O16C 74.25(14)
O17C Yb1 O16C 55.48(14)
O25A Yb1 O2B 129.54(13)
O5A Yb1 O2B 121.91(14)
O17D Yb1 O2B 143.96(13)
O17C Yb1 O2B 87.78(14)
O16C Yb1 O2B 71.01(14)
O25A Yb1 O2A 138.54(14)
O5A Yb1 O2A 68.13(14)
O17D Yb1 O2A 79.97(14)
O17C Yb1 O2A 129.55(14)
O16C Yb1 O2A 74.56(15)
O2B Yb1 O2A 81.86(13)
O25A Yb1 O1B 95.14(14)
O5A Yb1 O1B 75.40(14)
O17D Yb1 O1B 153.46(15)
O17C Yb1 O1B 125.90(14)
O16C Yb1 O1B 121.74(14)
O2B Yb1 O1B 52.36(14)
O2A Yb1 O1B 84.30(14)
O25A Yb1 C15C 109.88(18)
O5A Yb1 C15C 154.08(15)
O17D Yb1 C15C 75.67(16)
O17C Yb1 C15C 27.77(16)
O16C Yb1 C15C 27.70(16)
O2B Yb1 C15C 78.08(17)
O2A Yb1 C15C 102.06(18)
O1B Yb1 C15C 128.90(16)
O25A Yb1 N1B 111.69(15)
O5A Yb1 N1B 100.18(17)
O17D Yb1 N1B 164.39(15)
O17C Yb1 N1B 105.77(17)
O16C Yb1 N1B 97.10(16)
O2B Yb1 N1B 26.32(15)
O2A Yb1 N1B 85.23(15)
O1B Yb1 N1B 26.35(15)
C15C Yb1 N1B 102.86(19)
O25A Yb1 O27A 61.77(12)
O5A Yb1 O27A 114.32(12)
O17D Yb1 O27A 132.69(13)
O17C Yb1 O27A 66.08(13)
O16C Yb1 O27A 108.53(13)
O2B Yb1 O27A 69.28(12)
O2A Yb1 O27A 147.27(12)
O1B Yb1 O27A 66.12(12)
C15C Yb1 O27A 87.17(15)
N1B Yb1 O27A 62.06(14)
O25A Yb1 C4A 91.48(15)
O5A Yb1 C4A 21.56(14)
O17D Yb1 C4A 72.39(16)
O17C Yb1 C4A 152.69(14)
O16C Yb1 C4A 116.26(15)
O2B Yb1 C4A 115.33(14)
O2A Yb1 C4A 47.33(14)
O1B Yb1 C4A 81.22(15)
C15C Yb1 C4A 138.76(17)
N1B Yb1 C4A 101.03(17)
O27A Yb1 C4A 133.92(13)
C10A C3A O2A 124.9(6)
C10A C3A C4A 122.2(6)
O2A C3A C4A 112.8(5)
O5A C4A C3A 119.6(5)
O5A C4A C6A 123.1(5)
C3A C4A C6A 117.3(5)
O5A C4A Yb1 38.1(3)
C3A C4A Yb1 82.1(4)
C6A C4A Yb1 159.5(4)
C7A C6A C4A 119.3(5)
C7A C6A C11A 122.2(5)
C4A C6A C11A 118.0(5)
C6A C7A C8A 124.0(6)
C7A C8A C10A 116.6(6)
C7A C8A C9A 122.3(6)
C10A C8A C9A 121.0(6)
C3A C10A C8A 120.7(6)
N12A C11A C6A 115.1(5)
N12A C14A C15A 112.4(5)
N16A C15A C14A 112.5(5)
N16A C18A C19A 112.0(5)
N20A C19A C18A 111.2(5)
N20A C22A C23A 117.9(6)
C32A C23A C24A 119.6(5)
C32A C23A C22A 120.0(5)
C24A C23A C22A 120.2(5)
O25A C24A C26A 119.9(5)
O25A C24A C23A 121.1(5)
C26A C24A C23A 118.9(5)
O27A C26A C29A 123.4(5)
O27A C26A C24A 115.1(5)
C29A C26A C24A 121.5(6)
C26A C29A C30A 119.9(6)
C32A C30A C29A 118.2(6)
C32A C30A C31A 121.7(6)
C29A C30A C31A 120.1(6)
C23A C32A C30A 121.8(6)
C14A N12A C13A 109.5(5)
C14A N12A C11A 107.9(4)
C13A N12A C11A 109.0(4)
C14A N12A Zn1 103.6(3)
C13A N12A Zn1 115.7(4)
C11A N12A Zn1 110.8(3)
C18A N16A C17A 109.8(4)
C18A N16A C15A 110.7(4)
C17A N16A C15A 110.2(5)
C18A N16A Zn1 107.0(3)
C17A N16A Zn1 110.3(3)
C15A N16A Zn1 108.8(3)
C22A N20A C21A 106.4(5)
C22A N20A C19A 110.2(5)
C21A N20A C19A 109.3(5)
C22A N20A Zn1 109.0(4)
C21A N20A Zn1 113.4(4)
C19A N20A Zn1 108.5(4)
C3A O2A C1A 116.6(5)
C3A O2A Yb1 115.9(3)
C1A O2A Yb1 127.0(4)
C4A O5A Zn1 121.4(4)
C4A O5A Yb1 120.4(4)
Zn1 O5A Yb1 102.06(16)
C24A O25A Zn1 127.4(3)
C24A O25A Yb1 127.8(3)
Zn1 O25A Yb1 104.75(16)
C26A O27A C28A 116.2(4)
C26A O27A Yb1 107.3(3)
C28A O27A Yb1 128.9(3)
O3B N1B O1B 123.8(6)
O3B N1B O2B 121.0(6)
O1B N1B O2B 115.1(4)
O3B N1B Yb1 173.3(5)
O1B N1B Yb1 59.2(2)
O2B N1B Yb1 56.8(2)
N1B O1B Yb1 94.4(3)
N1B O2B Yb1 96.8(3)
C14C C1C C6C 119.2(6)
C14C C1C C2C 122.2(6)
C6C C1C C2C 118.5(6)
C3C C2C C1C 120.7(6)
C2C C3C C4C 121.2(7)
C5C C4C C3C 119.4(7)
C4C C5C C6C 121.6(6)
C7C C6C C5C 122.6(6)
C7C C6C C1C 119.0(6)
C5C C6C C1C 118.5(6)
C6C C7C C8C 122.5(6)
C7C C8C C9C 123.0(5)
C7C C8C C13C 119.0(5)
C9C C8C C13C 118.0(5)
C10C C9C C8C 121.3(6)
C9C C10C C11C 121.0(6)
C12C C11C C10C 119.6(7)
C11C C12C C13C 121.3(6)
C14C C13C C12C 123.5(5)
C14C C13C C8C 117.7(6)
C12C C13C C8C 118.8(5)
C1C C14C C13C 122.5(6)
C1C C14C C15C 119.7(6)
C13C C14C C15C 117.7(5)
O16C C15C O17C 121.3(6)
O16C C15C C14C 119.4(5)
O17C C15C C14C 119.3(6)
O16C C15C Yb1 61.5(3)
O17C C15C Yb1 59.8(3)
C14C C15C Yb1 178.5(4)
C15C O16C Yb1 90.8(4)
C15C O17C Yb1 92.5(4)
C14D C1D C2D 123.4(5)
C14D C1D C6D 118.6(6)
C2D C1D C6D 118.0(6)
C3D C2D C1D 121.2(6)
C2D C3D C4D 120.6(7)
C5D C4D C3D 120.1(6)
C4D C5D C6D 121.1(6)
C7D C6D C5D 121.6(5)
C7D C6D C1D 119.3(6)
C5D C6D C1D 119.1(6)
C8D C7D C6D 121.8(5)
C7D C8D C9D 122.0(6)
C7D C8D C13D 118.9(6)
C9D C8D C13D 119.1(6)
C10D C9D C8D 120.3(6)
C9D C10D C11D 121.3(7)
C12D C11D C10D 120.7(7)
C11D C12D C13D 120.5(6)
C14D C13D C12D 123.4(5)
C14D C13D C8D 118.7(6)
C12D C13D C8D 118.0(6)
C13D C14D C1D 122.8(5)
C13D C14D C15D 118.6(5)
C1D C14D C15D 118.7(5)
O16D C15D O17D 126.8(5)
O16D C15D C14D 117.2(5)
O17D C15D C14D 116.0(5)
C15D O16D Zn1 126.6(4)
C15D O17D Yb1 137.1(4)
N1E C1E C2E 179.5(10)
N1F C1F C2F 171.4(13)
N1G C1G C2G 176.4(12)

loop_
_geom_bond_atom_site_label_1
_geom_bond_atom_site_label_2
_geom_bond_distance
Zn1 O16D 2.074(4)
Zn1 O25A 2.114(4)
Zn1 O5A 2.146(4)
Zn1 N12A 2.186(5)
Zn1 N16A 2.200(5)
Zn1 N20A 2.244(5)
Zn1 Yb1 3.4213(7)
Yb1 O25A 2.205(4)
Yb1 O5A 2.254(4)
Yb1 O17D 2.274(3)
Yb1 O17C 2.342(4)
Yb1 O16C 2.382(4)
Yb1 O2B 2.404(4)
Yb1 O2A 2.408(4)
Yb1 O1B 2.457(4)
Yb1 C15C 2.709(6)
Yb1 N1B 2.851(4)
Yb1 O27A 2.855(4)
Yb1 C4A 3.153(6)
C1A O2A 1.425(6)
C3A C10A 1.372(8)
C3A O2A 1.398(7)
C3A C4A 1.405(8)
C4A O5A 1.343(7)
C4A C6A 1.409(8)
C6A C7A 1.376(8)
C6A C11A 1.500(8)
C7A C8A 1.381(8)
C8A C10A 1.407(9)
C8A C9A 1.497(8)
C11A N12A 1.490(7)
C13A N12A 1.477(7)
C14A N12A 1.475(7)
C14A C15A 1.532(8)
C15A N16A 1.499(7)
C17A N16A 1.475(7)
C18A N16A 1.474(7)
C18A C19A 1.516(8)
C19A N20A 1.499(8)
C21A N20A 1.479(8)
C22A N20A 1.478(8)
C22A C23A 1.502(8)
C23A C32A 1.391(8)
C23A C24A 1.394(8)
C24A O25A 1.351(6)
C24A C26A 1.393(8)
C26A O27A 1.385(7)
C26A C29A 1.386(8)
C28A O27A 1.445(7)
C29A C30A 1.406(9)
C30A C32A 1.395(9)
C30A C31A 1.512(9)
N1B O3B 1.218(5)
N1B O1B 1.269(7)
N1B O2B 1.273(6)
C1C C14C 1.387(9)
C1C C6C 1.427(8)
C1C C2C 1.432(9)
C2C C3C 1.352(8)
C3C C4C 1.417(9)
C4C C5C 1.365(8)
C5C C6C 1.422(8)
C6C C7C 1.382(8)
C7C C8C 1.398(8)
C8C C9C 1.409(8)
C8C C13C 1.442(8)
C9C C10C 1.357(9)
C10C C11C 1.413(9)
C11C C12C 1.361(9)
C12C C13C 1.414(8)
C13C C14C 1.406(8)
C14C C15C 1.517(9)
C15C O16C 1.259(7)
C15C O17C 1.263(7)
C1D C14D 1.398(8)
C1D C2D 1.423(9)
C1D C6D 1.430(8)
C2D C3D 1.358(9)
C3D C4D 1.415(9)
C4D C5D 1.360(10)
C5D C6D 1.417(9)
C6D C7D 1.407(9)
C7D C8D 1.402(9)
C8D C9D 1.431(9)
C8D C13D 1.440(8)
C9D C10D 1.342(10)
C10D C11D 1.410(9)
C11D C12D 1.368(9)
C12D C13D 1.428(8)
C13D C14D 1.398(8)
C14D C15D 1.519(8)
C15D O16D 1.256(7)
C15D O17D 1.271(7)
C1E N1E 1.143(9)
C1E C2E 1.417(10)
C1F N1F 1.107(11)
C1F C2F 1.426(14)
N1G C1G 1.150(10)
C1G C2G 1.434(12)
